data_7237919
loop_
_publ_author_name
'Mart\'in, Ra\'ul'
'Prieto, Pilar'
'Carrillo, Jos\'e R.'
'Rodr\'iguez, Ana M.'
'de Cozar, Abel'
'Boj, Pedro G.'
'D\'iaz-Garc\'ia, Mar\'ia A.'
'Ram\'irez, Manuel G.'

_publ_section_title
;
 Design, synthesis and amplified spontaneous emission of
 1,2,5-benzothiadiazole derivatives
;
_journal_issue 32
_journal_name_full 'Journal of Materials Chemistry C'
_journal_page_first 9996
_journal_paper_doi 10.1039/C9TC03148K
_journal_volume 7
_journal_year 2019
_chemical_formula_moiety 'C46 H30 N4 S'
_chemical_formula_sum 'C46 H30 N4 S'
_chemical_formula_weight 670.80
_space_group_crystal_system triclinic
_space_group_IT_number 2
_space_group_name_Hall '-P 1'
_space_group_name_H-M_alt 'P -1'
_atom_sites_solution_hydrogens geom
_audit_creation_method SHELXL-2013
_audit_update_record
;
2019-04-29 deposited with the CCDC.	2019-07-22 downloaded from the CCDC.
;
_cell_angle_alpha 76.505(5)
_cell_angle_beta 83.078(5)
_cell_angle_gamma 75.073(5)
_cell_formula_units_Z 1
_cell_length_a 8.2931(15)
_cell_length_b 9.7165(18)
_cell_length_c 11.6820(16)
_cell_measurement_reflns_used 1090
_cell_measurement_temperature 290(2)
_cell_measurement_theta_max 20.011
_cell_measurement_theta_min 2.547
_cell_volume 882.6(3)
_computing_cell_refinement 'Bruker SAINT V8.37 (Bruker AXS Inc. 2016)'
_computing_data_collection 'Bruker APEX'
_computing_data_reduction 'Bruker SAINT V8.37 (Bruker AXS Inc. 2016)'
_computing_molecular_graphics 'WINGX v2014.1 (Farrugia, 2012)'
_computing_publication_material 'WINGX v2014.1 (Farrugia, 2012)'
_computing_structure_refinement 'SHELXL-2013/4 (Sheldrick, 2013)'
_computing_structure_solution 'SHELXS-2013/4 (Sheldrick, 2013)'
_diffrn_ambient_temperature 290(2)
_diffrn_measured_fraction_theta_full 0.963
_diffrn_measured_fraction_theta_max 0.991
_diffrn_measurement_device_type 'CCD area detector, APEX'
_diffrn_measurement_method 'omega scans'
_diffrn_radiation_type MoK\a
_diffrn_radiation_wavelength 0.71073
_diffrn_reflns_av_R_equivalents 0.0615
_diffrn_reflns_av_unetI/netI 0.0779
_diffrn_reflns_Laue_measured_fraction_full 0.963
_diffrn_reflns_Laue_measured_fraction_max 0.991
_diffrn_reflns_limit_h_max 9
_diffrn_reflns_limit_h_min -9
_diffrn_reflns_limit_k_max 11
_diffrn_reflns_limit_k_min -11
_diffrn_reflns_limit_l_max 9
_diffrn_reflns_limit_l_min -13
_diffrn_reflns_number 10421
_diffrn_reflns_point_group_measured_fraction_full 0.963
_diffrn_reflns_point_group_measured_fraction_max 0.991
_diffrn_reflns_theta_full 25.242
_diffrn_reflns_theta_max 24.985
_diffrn_reflns_theta_min 2.219
_exptl_absorpt_coefficient_mu 0.131
_exptl_absorpt_correction_T_max 0.746
_exptl_absorpt_correction_T_min 0.597
_exptl_absorpt_correction_type multi-scan
_exptl_absorpt_process_details SADABS
_exptl_crystal_colour red
_exptl_crystal_density_diffrn 1.262
_exptl_crystal_description block
_exptl_crystal_F_000 350
_exptl_crystal_size_max 0.170
_exptl_crystal_size_mid 0.090
_exptl_crystal_size_min 0.040
_refine_diff_density_max 0.199
_refine_diff_density_min -0.231
_refine_diff_density_rms 0.059
_refine_ls_extinction_coef 0.038(8)
_refine_ls_extinction_expression Fc^*^=kFc[1+0.001xFc^2^\l^3^/sin(2\q)]^-1/4^
_refine_ls_extinction_method SHELXL
_refine_ls_goodness_of_fit_ref 0.972
_refine_ls_hydrogen_treatment constr
_refine_ls_matrix_type full
_refine_ls_number_parameters 425
_refine_ls_number_reflns 3071
_refine_ls_number_restraints 399
_refine_ls_restrained_S_all 0.926
_refine_ls_R_factor_all 0.1522
_refine_ls_R_factor_gt 0.0650
_refine_ls_shift/su_max 0.004
_refine_ls_shift/su_mean 0.000
_refine_ls_structure_factor_coef Fsqd
_refine_ls_weighting_details 'w=1/[\s^2^(Fo^2^)+(0.1033P)^2^] where P=(Fo^2^+2Fc^2^)/3'
_refine_ls_weighting_scheme calc
_refine_ls_wR_factor_gt 0.1557
_refine_ls_wR_factor_ref 0.2048
_reflns_Friedel_coverage 0.000
_reflns_number_gt 1409
_reflns_number_total 3071
_reflns_threshold_expression 'I > 2\s(I)'
_cod_data_source_file c9tc03148k2.cif
_cod_data_source_block 3b
_cod_database_code 7237919
_shelx_space_group_comment
;
The symmetry employed for this shelxl refinement is uniquely defined
by the following loop, which should always be used as a source of
symmetry information in preference to the above space-group names.
They are only intended as comments.
;
_shelx_estimated_absorpt_t_min 0.978
_shelx_estimated_absorpt_t_max 0.995
_shelxl_version_number 2013-4

loop_
_space_group_symop_operation_xyz
'x, y, z'
'-x, -y, -z'

loop_
_atom_site_label
_atom_site_type_symbol
_atom_site_fract_x
_atom_site_fract_y
_atom_site_fract_z
_atom_site_U_iso_or_equiv
_atom_site_adp_type
_atom_site_occupancy
_atom_site_site_symmetry_order
_atom_site_calc_flag
_atom_site_refinement_flags_posn
_atom_site_refinement_flags_adp
_atom_site_refinement_flags_occupancy
_atom_site_disorder_assembly
_atom_site_disorder_group
S1 S 0.8744(3) 1.2300(3) 1.1447(2) 0.1073(10) Uani 0.5 1 d . U P A 1
N1 N 0.7794(8) 1.1919(7) 1.0486(6) 0.0694(19) Uani 0.5 1 d . U P A 1
N2 N 1.0498(13) 1.1178(12) 1.1370(10) 0.077(3) Uani 0.5 1 d . U P A 1
N3 N -0.080(3) 1.376(3) 0.678(2) 0.055(3) Uani 0.5 1 d . U P A 1
C1 C 0.8807(12) 1.0844(10) 1.0072(9) 0.049(2) Uani 0.5 1 d . U P A 1
C2 C 1.0440(12) 1.0399(11) 1.0574(7) 0.057(2) Uani 0.5 1 d . U P A 1
C3 C 1.1709(11) 0.9358(11) 1.0251(11) 0.055(3) Uani 0.5 1 d . U P A 1
C4 C 1.1361(11) 0.8734(11) 0.9376(9) 0.066(3) Uani 0.5 1 d . U P A 1
H4 H 1.2193 0.8014 0.9107 0.079 Uiso 0.5 1 calc R U P A 1
C5 C 0.9818(14) 0.9151(13) 0.8894(13) 0.062(3) Uani 0.5 1 d . U P A 1
H5 H 0.9673 0.8692 0.8312 0.075 Uiso 0.5 1 calc R U P A 1
C6 C 0.8546(11) 1.0146(10) 0.9199(7) 0.055(2) Uani 0.5 1 d . U P A 1
C7 C 0.6924(10) 1.0632(10) 0.8721(8) 0.061(3) Uani 0.5 1 d . U P A 1
C8 C 0.5570(12) 1.1126(12) 0.8351(9) 0.057(3) Uani 0.5 1 d . U P A 1
C9 C 0.3911(15) 1.1745(14) 0.7912(11) 0.051(3) Uani 0.5 1 d . U P A 1
C10 C 0.3458(18) 1.1564(17) 0.6858(11) 0.064(3) Uani 0.5 1 d . U P A 1
H10 H 0.4257 1.1022 0.6403 0.077 Uiso 0.5 1 calc R U P A 1
C11 C 0.193(2) 1.213(2) 0.6472(14) 0.061(4) Uani 0.5 1 d . U P A 1
H11 H 0.1671 1.1966 0.5771 0.074 Uiso 0.5 1 calc R U P A 1
C12 C 0.077(2) 1.294(2) 0.7112(16) 0.054(4) Uani 0.5 1 d . U P A 1
C13 C 0.115(2) 1.317(2) 0.8176(18) 0.061(4) Uani 0.5 1 d . U P A 1
H13 H 0.0341 1.3722 0.8618 0.074 Uiso 0.5 1 calc R U P A 1
C14 C 0.2783(10) 1.2564(8) 0.8574(7) 0.064(4) Uani 0.5 1 d . U P A 1
H14 H 0.3071 1.2722 0.9270 0.076 Uiso 0.5 1 calc R U P A 1
C15 C -0.1496(10) 1.3206(8) 0.5939(7) 0.053(4) Uani 0.5 1 d R U P A 1
C16 C -0.1375(10) 1.1753(8) 0.5937(7) 0.081(8) Uani 0.5 1 d R U P A 1
H16 H -0.0765 1.1020 0.6495 0.098 Uiso 0.5 1 calc R U P A 1
C17 C -0.2167(10) 1.1395(8) 0.5102(7) 0.084(5) Uani 0.5 1 d R U P A 1
H17 H -0.2086 1.0423 0.5102 0.100 Uiso 0.5 1 calc R U P A 1
C18 C -0.3078(10) 1.2491(8) 0.4269(7) 0.072(4) Uani 0.5 1 d R U P A 1
H18 H -0.3608 1.2252 0.3710 0.086 Uiso 0.5 1 calc R U P A 1
C19 C -0.3199(10) 1.3944(8) 0.4270(7) 0.067(4) Uani 0.5 1 d R U P A 1
H19 H -0.3809 1.4677 0.3713 0.081 Uiso 0.5 1 calc R U P A 1
C20 C -0.2407(10) 1.4302(8) 0.5105(7) 0.062(4) Uani 0.5 1 d R U P A 1
H20 H -0.2488 1.5274 0.5106 0.074 Uiso 0.5 1 calc R U P A 1
C21 C -0.1947(10) 1.4921(8) 0.7197(7) 0.051(4) Uani 0.5 1 d R U P A 1
C22 C -0.3335(10) 1.4854(8) 0.7985(7) 0.064(6) Uani 0.5 1 d R U P A 1
H22 H -0.3640 1.3973 0.8268 0.077 Uiso 0.5 1 calc R U P A 1
C23 C -0.4267(10) 1.6103(8) 0.8350(7) 0.065(5) Uani 0.5 1 d R U P A 1
H23 H -0.5195 1.6059 0.8878 0.078 Uiso 0.5 1 calc R U P A 1
C24 C -0.3811(10) 1.7420(8) 0.7927(7) 0.069(4) Uani 0.5 1 d R U P A 1
H24 H -0.4434 1.8256 0.8172 0.083 Uiso 0.5 1 calc R U P A 1
C25 C -0.2423(10) 1.7487(8) 0.7139(7) 0.067(4) Uani 0.5 1 d R U P A 1
H25 H -0.2118 1.8367 0.6856 0.080 Uiso 0.5 1 calc R U P A 1
C26 C -0.1491(10) 1.6237(8) 0.6774(7) 0.061(3) Uani 0.5 1 d R U P A 1
H26 H -0.0562 1.6282 0.6247 0.073 Uiso 0.5 1 calc R U P A 1
C27 C 0.6682(10) 1.1077(10) 0.9268(7) 0.060(2) Uani 0.5 1 d . U P B 2
C28 C 0.5374(12) 1.1462(14) 0.8858(9) 0.067(3) Uani 0.5 1 d . U P B 2
C29 C 0.3823(16) 1.1992(16) 0.8317(10) 0.056(3) Uani 0.5 1 d . U P B 2
C30 C 0.3558(15) 1.1682(16) 0.7259(12) 0.065(4) Uani 0.5 1 d . U P B 2
H30 H 0.4401 1.1084 0.6875 0.078 Uiso 0.5 1 calc R U P B 2
C31 C 0.199(2) 1.229(2) 0.6786(13) 0.062(4) Uani 0.5 1 d . U P B 2
H31 H 0.1821 1.2106 0.6070 0.074 Uiso 0.5 1 calc R U P B 2
C32 C 0.068(2) 1.317(2) 0.7354(16) 0.047(4) Uani 0.5 1 d . U P B 2
N4 N -0.097(3) 1.362(3) 0.682(3) 0.070(5) Uani 0.5 1 d . U P B 2
C33 C 0.095(2) 1.348(3) 0.8391(18) 0.062(4) Uani 0.5 1 d . U P B 2
H33 H 0.0108 1.4074 0.8775 0.075 Uiso 0.5 1 calc R U P B 2
C34 C 0.2479(11) 1.2902(12) 0.8854(9) 0.059(3) Uani 0.5 1 d . U P B 2
H34 H 0.2642 1.3120 0.9559 0.071 Uiso 0.5 1 calc R U P B 2
C35 C -0.1623(16) 1.3162(13) 0.5985(10) 0.067(5) Uani 0.5 1 d . U P B 2
C36 C -0.1272(15) 1.1707(13) 0.6039(11) 0.075(6) Uani 0.5 1 d . U P B 2
H36 H -0.0606 1.1087 0.6625 0.090 Uiso 0.5 1 calc R U P B 2
C37 C -0.1839(17) 1.1126(16) 0.5291(11) 0.086(4) Uani 0.5 1 d . U P B 2
H37 H -0.1558 1.0122 0.5356 0.103 Uiso 0.5 1 calc R U P B 2
C38 C -0.2823(17) 1.1998(14) 0.4436(11) 0.081(4) Uani 0.5 1 d . U P B 2
H38 H -0.3214 1.1594 0.3909 0.097 Uiso 0.5 1 calc R U P B 2
C39 C -0.3239(16) 1.3454(15) 0.4348(11) 0.081(4) Uani 0.5 1 d . U P B 2
H39 H -0.3936 1.4050 0.3770 0.098 Uiso 0.5 1 calc R U P B 2
C40 C -0.2634(15) 1.4057(13) 0.5109(11) 0.070(4) Uani 0.5 1 d . U P B 2
H40 H -0.2901 1.5063 0.5037 0.084 Uiso 0.5 1 calc R U P B 2
C41 C -0.1898(14) 1.4958(13) 0.7257(11) 0.064(5) Uani 0.5 1 d . U P B 2
C42 C -0.3297(13) 1.4686(14) 0.7934(10) 0.066(5) Uani 0.5 1 d . U P B 2
H42 H -0.3520 1.3768 0.8075 0.079 Uiso 0.5 1 calc R U P B 2
C43 C -0.4366(16) 1.5780(15) 0.8403(11) 0.069(4) Uani 0.5 1 d . U P B 2
H43 H -0.5305 1.5593 0.8875 0.083 Uiso 0.5 1 calc R U P B 2
C44 C -0.4071(13) 1.7124(14) 0.8187(10) 0.056(3) Uani 0.5 1 d . U P B 2
H44 H -0.4785 1.7852 0.8525 0.068 Uiso 0.5 1 calc R U P B 2
C45 C -0.2740(15) 1.7400(12) 0.7482(11) 0.061(3) Uani 0.5 1 d . U P B 2
H45 H -0.2586 1.8344 0.7290 0.074 Uiso 0.5 1 calc R U P B 2
C46 C -0.1574(15) 1.6300(15) 0.7029(11) 0.069(3) Uani 0.5 1 d . U P B 2
H46 H -0.0613 1.6483 0.6587 0.083 Uiso 0.5 1 calc R U P B 2

loop_
_atom_site_aniso_label
_atom_site_aniso_U_11
_atom_site_aniso_U_22
_atom_site_aniso_U_33
_atom_site_aniso_U_23
_atom_site_aniso_U_13
_atom_site_aniso_U_12
S1 0.1079(18) 0.114(2) 0.0955(16) -0.0523(15) -0.0334(14) 0.0203(16)
N1 0.066(4) 0.068(4) 0.065(4) -0.018(3) -0.011(3) 0.007(3)
N2 0.080(5) 0.070(6) 0.077(5) -0.019(4) -0.036(4) 0.004(4)
N3 0.041(5) 0.061(6) 0.061(6) -0.007(4) -0.019(4) -0.007(4)
C1 0.048(4) 0.046(5) 0.050(5) -0.004(4) -0.012(4) -0.006(3)
C2 0.053(4) 0.058(5) 0.058(5) -0.009(4) -0.018(4) -0.008(3)
C3 0.041(4) 0.048(5) 0.075(6) -0.007(4) -0.024(4) -0.007(3)
C4 0.042(4) 0.062(6) 0.091(6) -0.021(5) -0.028(4) 0.006(4)
C5 0.046(4) 0.053(6) 0.093(9) -0.025(5) -0.025(4) -0.002(4)
C6 0.041(4) 0.053(5) 0.069(5) -0.014(4) -0.021(3) 0.003(3)
C7 0.045(4) 0.062(6) 0.078(6) -0.020(5) -0.026(4) -0.003(3)
C8 0.044(4) 0.053(6) 0.072(7) -0.004(5) -0.020(4) -0.008(3)
C9 0.040(4) 0.055(6) 0.059(7) -0.014(5) -0.017(4) -0.003(3)
C10 0.054(5) 0.070(7) 0.067(7) -0.020(5) -0.026(4) 0.001(4)
C11 0.049(4) 0.070(7) 0.069(7) -0.030(6) -0.023(5) 0.003(4)
C12 0.044(5) 0.060(8) 0.059(7) -0.018(5) -0.025(4) -0.001(4)
C13 0.045(5) 0.074(9) 0.067(7) -0.031(5) -0.019(5) 0.004(5)
C14 0.051(5) 0.072(7) 0.070(6) -0.028(5) -0.023(4) 0.001(5)
C15 0.031(7) 0.068(7) 0.055(7) -0.014(5) -0.013(6) 0.003(5)
C16 0.083(15) 0.072(7) 0.091(11) -0.013(6) -0.048(11) -0.003(6)
C17 0.086(9) 0.067(7) 0.098(8) -0.022(5) -0.057(7) 0.008(5)
C18 0.060(7) 0.064(7) 0.089(7) -0.020(5) -0.047(6) 0.011(5)
C19 0.059(6) 0.065(6) 0.072(6) -0.020(4) -0.032(5) 0.013(4)
C20 0.049(7) 0.071(6) 0.063(6) -0.010(5) -0.025(5) -0.006(5)
C21 0.039(6) 0.060(6) 0.055(7) -0.012(5) -0.028(5) -0.004(4)
C22 0.055(8) 0.051(6) 0.080(10) -0.005(6) -0.007(7) -0.006(5)
C23 0.056(7) 0.053(6) 0.080(9) -0.009(5) -0.004(6) -0.006(5)
C24 0.086(8) 0.052(6) 0.067(8) -0.007(5) 0.000(6) -0.018(5)
C25 0.080(7) 0.061(6) 0.061(7) -0.009(5) 0.002(5) -0.024(5)
C26 0.058(6) 0.069(6) 0.058(6) -0.014(4) -0.021(4) -0.013(4)
C27 0.041(4) 0.068(7) 0.064(6) 0.009(4) -0.026(4) -0.010(4)
C28 0.044(4) 0.084(8) 0.068(7) -0.004(5) -0.024(4) -0.010(4)
C29 0.035(4) 0.068(7) 0.062(6) -0.009(5) -0.021(4) -0.006(4)
C30 0.037(4) 0.084(7) 0.067(8) -0.023(6) -0.025(5) 0.013(4)
C31 0.040(5) 0.079(8) 0.066(7) -0.039(6) -0.026(4) 0.020(5)
C32 0.031(4) 0.047(7) 0.059(7) -0.015(5) -0.015(4) 0.008(4)
N4 0.035(6) 0.076(8) 0.095(9) -0.032(7) -0.033(5) 0.019(5)
C33 0.042(5) 0.075(9) 0.067(7) -0.029(5) -0.026(5) 0.011(5)
C34 0.035(4) 0.076(6) 0.062(5) -0.007(5) -0.019(3) -0.002(4)
C35 0.045(9) 0.080(8) 0.071(8) -0.020(6) -0.018(7) 0.006(5)
C36 0.071(12) 0.078(8) 0.069(8) -0.016(5) -0.016(9) 0.000(6)
C37 0.076(7) 0.085(7) 0.090(7) -0.022(5) -0.028(7) 0.005(5)
C38 0.080(7) 0.072(7) 0.088(7) -0.035(5) -0.021(6) 0.012(5)
C39 0.083(9) 0.080(7) 0.078(7) -0.023(5) -0.038(6) 0.008(6)
C40 0.051(6) 0.074(7) 0.083(8) -0.020(5) -0.028(5) 0.006(5)
C41 0.043(7) 0.064(7) 0.079(9) -0.020(6) -0.022(6) 0.008(5)
C42 0.052(7) 0.059(6) 0.078(10) -0.011(6) -0.021(7) 0.008(5)
C43 0.059(7) 0.064(5) 0.082(8) -0.015(5) -0.012(5) -0.006(5)
C44 0.053(5) 0.065(6) 0.049(5) -0.012(5) -0.007(4) -0.009(4)
C45 0.068(5) 0.062(6) 0.056(6) -0.016(4) 0.000(5) -0.018(4)
C46 0.066(6) 0.084(7) 0.062(6) -0.027(5) -0.007(4) -0.015(5)

loop_
_atom_type_symbol
_atom_type_description
_atom_type_scat_dispersion_real
_atom_type_scat_dispersion_imag
_atom_type_scat_source
C C 0.0033 0.0016 'International Tables Vol C Tables 4.2.6.8 and 6.1.1.4'
H H 0.0000 0.0000 'International Tables Vol C Tables 4.2.6.8 and 6.1.1.4'
N N 0.0061 0.0033 'International Tables Vol C Tables 4.2.6.8 and 6.1.1.4'
S S 0.1246 0.1234 'International Tables Vol C Tables 4.2.6.8 and 6.1.1.4'

loop_
_geom_angle_atom_site_label_1
_geom_angle_atom_site_label_2
_geom_angle_atom_site_label_3
_geom_angle
_geom_angle_site_symmetry_1
_geom_angle_site_symmetry_3
C4 S1 N2 71.2(4) 2_777 .
C4 S1 N1 29.9(3) 2_777 .
N2 S1 N1 100.3(4) . .
C4 S1 C5 50.2(5) 2_777 2_777
N2 S1 C5 21.3(4) . 2_777
N1 S1 C5 79.7(4) . 2_777
C4 N1 C1 37.1(8) 2_777 .
C4 N1 S1 72.5(10) 2_777 .
C1 N1 S1 107.9(7) . .
C4 N1 C3 59.9(9) 2_777 2_777
C1 N1 C3 24.8(5) . 2_777
S1 N1 C3 132.2(6) . 2_777
C5 N2 C2 23.7(18) 2_777 .
C5 N2 S1 89.0(19) 2_777 .
C2 N2 S1 108.1(8) . .
C5 N2 C6 54.1(17) 2_777 2_777
C2 N2 C6 35.0(5) . 2_777
S1 N2 C6 142.7(6) . 2_777
C5 N2 C4 35.9(16) 2_777 2_777
C2 N2 C4 54.4(7) . 2_777
S1 N2 C4 54.0(4) . 2_777
C6 N2 C4 88.8(6) 2_777 2_777
C12 N3 C21 132.2(19) . .
C12 N3 C15 113.8(19) . .
C21 N3 C15 113.5(16) . .
C3 C1 C4 134(2) 2_777 2_777
C3 C1 N1 102.8(16) 2_777 .
C4 C1 N1 36.9(8) 2_777 .
C3 C1 C6 28.0(13) 2_777 .
C4 C1 C6 161.7(16) 2_777 .
N1 C1 C6 129.0(10) . .
C3 C1 C2 143.7(17) 2_777 .
C4 C1 C2 77.6(13) 2_777 .
N1 C1 C2 112.5(11) . .
C6 C1 C2 118.4(8) . .
C3 C1 C2 61.4(13) 2_777 2_777
C4 C1 C2 156.3(13) 2_777 2_777
N1 C1 C2 164.2(11) . 2_777
C6 C1 C2 35.5(4) . 2_777
C2 C1 C2 83.2(7) . 2_777
C3 C1 C5 163.9(16) 2_777 2_777
C4 C1 C5 50.2(11) 2_777 2_777
N1 C1 C5 85.6(9) . 2_777
C6 C1 C5 145.3(8) . 2_777
C2 C1 C5 27.5(5) . 2_777
C2 C1 C5 109.8(8) 2_777 2_777
C5 C2 C6 99.0(14) 2_777 2_777
C5 C2 C3 138.5(15) 2_777 .
C6 C2 C3 39.5(7) 2_777 .
C5 C2 N2 17.5(13) 2_777 .
C6 C2 N2 86.6(10) 2_777 .
C3 C2 N2 125.4(10) . .
C5 C2 C1 97.0(14) 2_777 .
C6 C2 C1 160.9(13) 2_777 .
C3 C2 C1 123.5(8) . .
N2 C2 C1 111.2(10) . .
C5 C2 C4 65.0(12) 2_777 2_777
C6 C2 C4 161.2(12) 2_777 2_777
C3 C2 C4 154.7(9) . 2_777
N2 C2 C4 79.6(9) . 2_777
C1 C2 C4 32.0(4) . 2_777
C5 C2 C1 160.4(14) 2_777 2_777
C6 C2 C1 65.2(9) 2_777 2_777
C3 C2 C1 26.9(4) . 2_777
N2 C2 C1 151.8(10) . 2_777
C1 C2 C1 96.8(7) . 2_777
C4 C2 C1 127.7(8) 2_777 2_777
C5 C2 C2 144.6(16) 2_777 2_777
C6 C2 C2 111.9(12) 2_777 2_777
C3 C2 C2 73.7(7) . 2_777
N2 C2 C2 160.9(11) . 2_777
C1 C2 C2 49.9(6) . 2_777
C4 C2 C2 81.2(7) 2_777 2_777
C1 C2 C2 46.9(5) 2_777 2_777
C5 C2 C3 107.3(14) 2_777 2_777
C6 C2 C3 149.5(11) 2_777 2_777
C3 C2 C3 112.4(6) . 2_777
N2 C2 C3 122.2(9) . 2_777
C1 C2 C3 11.5(5) . 2_777
C4 C2 C3 42.6(6) 2_777 2_777
C1 C2 C3 85.6(5) 2_777 2_777
C2 C2 C3 38.7(4) 2_777 2_777
C5 C2 C3 131.1(12) 2_777 2_757
C6 C2 C3 79.6(9) 2_777 2_757
C3 C2 C3 55.9(6) . 2_757
N2 C2 C3 140.4(7) . 2_757
C1 C2 C3 82.1(6) . 2_757
C4 C2 C3 103.1(5) 2_777 2_757
C1 C2 C3 38.3(5) 2_777 2_757
C2 C2 C3 45.1(5) 2_777 2_757
C3 C2 C3 71.7(4) 2_777 2_757
C1 C3 C6 130(2) 2_777 2_777
C1 C3 C2 91.7(14) 2_777 .
C6 C3 C2 41.7(8) 2_777 .
C1 C3 C4 25.1(13) 2_777 .
C6 C3 C4 154.9(13) 2_777 .
C2 C3 C4 114.7(9) . .
C1 C3 N1 52.4(13) 2_777 2_777
C6 C3 N1 165.0(12) 2_777 2_777
C2 C3 N1 144.0(9) . 2_777
C4 C3 N1 30.5(4) . 2_777
C1 C3 C7 164.1(16) 2_777 2_777
C6 C3 C7 55.0(9) 2_777 2_777
C2 C3 C7 96.2(9) . 2_777
C4 C3 C7 148.9(8) . 2_777
N1 C3 C7 118.5(6) 2_777 2_777
C3 C4 C5 122.1(10) . .
C6 C5 C4 124.8(11) . .
C3 C6 C2 98.8(13) 2_777 2_777
C3 C6 C5 136.8(13) 2_777 .
C2 C6 C5 38.1(7) 2_777 .
C3 C6 C1 22.1(9) 2_777 .
C2 C6 C1 79.3(9) 2_777 .
C5 C6 C1 116.5(9) . .
C3 C6 C7 95.6(11) 2_777 .
C2 C6 C7 163.1(12) 2_777 .
C5 C6 C7 127.2(9) . .
C1 C6 C7 116.3(9) . .
C3 C6 N2 155.2(12) 2_777 2_777
C2 C6 N2 58.4(8) 2_777 2_777
C5 C6 N2 22.3(5) . 2_777
C1 C6 N2 137.7(8) . 2_777
C7 C6 N2 105.7(7) . 2_777
C8 C7 C6 175.3(10) . .
C8 C7 C3 146.4(9) . 2_777
C6 C7 C3 29.5(4) . 2_777
C7 C8 C9 179.1(10) . .
C14 C9 C10 119.6(10) . .
C14 C9 C8 116.6(10) . .
C10 C9 C8 123.7(10) . .
C11 C10 C9 123.0(12) . .
C10 C11 C12 119.1(11) . .
C11 C12 C13 120.7(14) . .
C11 C12 N3 126.8(16) . .
C13 C12 N3 112.1(16) . .
C12 C13 C14 119.5(11) . .
C9 C14 C13 118.1(9) . .
C16 C15 C20 120.0 . .
C16 C15 N3 126.8(11) . .
C20 C15 N3 113.2(11) . .
C15 C16 C17 120.0 . .
C18 C17 C16 120.0 . .
C17 C18 C19 120.0 . .
C20 C19 C18 120.0 . .
C19 C20 C15 120.0 . .
C26 C21 C22 120.0 . .
C26 C21 N3 111.9(11) . .
C22 C21 N3 128.0(11) . .
C23 C22 C21 120.0 . .
C22 C23 C24 120.0 . .
C23 C24 C25 120.0 . .
C26 C25 C24 120.0 . .
C21 C26 C25 120.0 . .
C27 C28 C29 176.9(14) . .
C30 C29 C34 117.5(9) . .
C30 C29 C28 123.2(10) . .
C34 C29 C28 119.3(9) . .
C29 C30 C31 118.6(10) . .
C30 C31 C32 122.4(10) . .
C33 C32 C31 118.5(13) . .
C33 C32 N4 124.3(15) . .
C31 C32 N4 117.0(16) . .
C35 N4 C32 133(2) . .
C35 N4 C41 120.3(17) . .
C32 N4 C41 105.7(18) . .
C34 C33 C32 119.5(12) . .
C33 C34 C29 123.4(10) . .
C36 C35 N4 117.1(14) . .
C36 C35 C40 117.2(8) . .
N4 C35 C40 125.7(14) . .
C37 C36 C35 123.0(10) . .
C36 C37 C38 119.9(11) . .
C39 C38 C37 120.0(10) . .
C38 C39 C40 120.2(9) . .
C39 C40 C35 119.8(9) . .
C46 C41 C42 120.8(9) . .
C46 C41 N4 129.7(15) . .
C42 C41 N4 109.4(14) . .
C41 C42 C43 119.5(10) . .
C44 C43 C42 120.8(10) . .
C45 C44 C43 119.5(9) . .
C44 C45 C46 121.6(10) . .
C41 C46 C45 117.7(9) . .

loop_
_geom_bond_atom_site_label_1
_geom_bond_atom_site_label_2
_geom_bond_distance
_geom_bond_site_symmetry_2
S1 C4 1.567(11) 2_777
S1 N2 1.584(10) .
S1 N1 1.606(7) .
S1 C5 1.689(12) 2_777
N1 C4 0.819(8) 2_777
N1 C1 1.310(11) .
N1 C3 1.613(13) 2_777
N2 C5 0.613(12) 2_777
N2 C2 1.341(12) .
N2 C6 1.572(13) 2_777
N2 C4 1.834(11) 2_777
N3 C12 1.39(3) .
N3 C21 1.42(3) .
N3 C15 1.45(2) .
C1 C3 0.693(9) 2_777
C1 C4 0.823(9) 2_777
C1 C6 1.414(12) .
C1 C2 1.462(11) .
C1 C2 1.530(13) 2_777
C1 C5 1.760(16) 2_777
C2 C5 0.818(10) 2_777
C2 C6 0.904(10) 2_777
C2 C3 1.344(13) .
C2 C4 1.516(15) 2_777
C2 C1 1.530(13) 2_777
C2 C2 1.986(17) 2_777
C2 C3 2.062(12) 2_777
C2 C3 19.983(16) 2_757
C3 C1 0.693(9) 2_777
C3 C6 0.866(10) 2_777
C3 C4 1.396(14) .
C3 N1 1.613(13) 2_777
C3 C7 1.751(13) 2_777
C4 C5 1.385(13) .
C5 C6 1.310(14) .
C6 C3 0.866(10) 2_777
C6 C2 0.904(10) 2_777
C6 C7 1.441(11) .
C6 N2 1.572(13) 2_777
C7 C8 1.192(10) .
C7 C3 1.751(13) 2_777
C8 C9 1.455(14) .
C9 C14 1.355(11) .
C9 C10 1.390(12) .
C10 C11 1.330(17) .
C11 C12 1.349(18) .
C12 C13 1.398(16) .
C13 C14 1.416(18) .
C15 C16 1.3900 .
C15 C20 1.3901 .
C16 C17 1.3901 .
C17 C18 1.3900 .
C18 C19 1.3900 .
C19 C20 1.3900 .
C21 C26 1.3900 .
C21 C22 1.3901 .
C22 C23 1.3899 .
C23 C24 1.3900 .
C24 C25 1.3900 .
C25 C26 1.3900 .
C27 C28 1.174(10) .
C28 C29 1.422(13) .
C29 C30 1.393(12) .
C29 C34 1.415(14) .
C30 C31 1.401(16) .
C31 C32 1.406(16) .
C32 C33 1.371(17) .
C32 N4 1.49(3) .
N4 C35 1.38(3) .
N4 C41 1.49(3) .
C33 C34 1.366(17) .
C35 C36 1.356(11) .
C35 C40 1.386(10) .
C36 C37 1.329(12) .
C37 C38 1.351(14) .
C38 C39 1.349(14) .
C39 C40 1.375(12) .
C41 C46 1.359(11) .
C41 C42 1.371(11) .
C42 C43 1.373(11) .
C43 C44 1.351(14) .
C44 C45 1.341(13) .
C45 C46 1.402(11) .
